data_7111837
loop_
_publ_author_name
'Yang Yu'
'Xiao-Meng Zhang'
'Jian-Ping Ma'
'Qi-Kui Liu'
'Peng Wang'
'Yu-Bin Dong'

_publ_section_title
;
 Cu(I)-MOF: naked-eye colorimetric sensor for humidity and formaldehyde in
 single-crystal-to-single-crystal fashion
;
_journal_name_full Chem.Commun.
_journal_page_first 1444
_journal_paper_doi 10.1039/c3cc47723a
_journal_volume 50
_journal_year 2014
_chemical_formula_sum 'C48 H38 Cu2 I2 N8 O3'
_chemical_formula_weight 1155.74
_chemical_name_systematic
; 
 ? 
;
_space_group_IT_number 15
_symmetry_cell_setting monoclinic
_symmetry_space_group_name_Hall '-C 2yc'
_symmetry_space_group_name_H-M 'C 1 2/c 1'
_atom_sites_solution_hydrogens geom
_atom_sites_solution_primary direct
_atom_sites_solution_secondary difmap
_audit_creation_method SHELXL-97
_cell_angle_alpha 90.00
_cell_angle_beta 111.635(7)
_cell_angle_gamma 90.00
_cell_formula_units_Z 4
_cell_length_a 26.407(13)
_cell_length_b 10.549(5)
_cell_length_c 18.435(9)
_cell_measurement_reflns_used 2450
_cell_measurement_temperature 173(2)
_cell_measurement_theta_max 20.847
_cell_measurement_theta_min 2.239
_cell_volume 4774(4)
_computing_cell_refinement 'Bruker SMART'
_computing_data_collection 'Bruker SMART'
_computing_data_reduction 'Bruker SHELXTL'
_computing_molecular_graphics 'Bruker SHELXTL'
_computing_publication_material 'Bruker SHELXTL'
_computing_structure_refinement 'SHELXL-97 (Sheldrick, 1997)'
_computing_structure_solution 'SHELXS-97 (Sheldrick, 1990)'
_diffrn_ambient_temperature 173(2)
_diffrn_measured_fraction_theta_full 0.998
_diffrn_measured_fraction_theta_max 0.998
_diffrn_measurement_device_type 'CCD area detector'
_diffrn_measurement_method 'phi and omega scans'
_diffrn_radiation_monochromator graphite
_diffrn_radiation_source 'fine-focus sealed tube'
_diffrn_radiation_type MoK\a
_diffrn_radiation_wavelength 0.71073
_diffrn_reflns_av_R_equivalents 0.0451
_diffrn_reflns_av_sigmaI/netI 0.0651
_diffrn_reflns_limit_h_max 13
_diffrn_reflns_limit_h_min -31
_diffrn_reflns_limit_k_max 12
_diffrn_reflns_limit_k_min -12
_diffrn_reflns_limit_l_max 22
_diffrn_reflns_limit_l_min -21
_diffrn_reflns_number 12229
_diffrn_reflns_theta_full 25.50
_diffrn_reflns_theta_max 25.50
_diffrn_reflns_theta_min 1.66
_exptl_absorpt_coefficient_mu 2.233
_exptl_absorpt_correction_T_max 0.8965
_exptl_absorpt_correction_T_min 0.6163
_exptl_absorpt_correction_type multi-scan
_exptl_absorpt_process_details sadabs
_exptl_crystal_colour brown
_exptl_crystal_density_diffrn 1.608
_exptl_crystal_density_method 'not measured'
_exptl_crystal_description plan
_exptl_crystal_F_000 2280
_exptl_crystal_size_max 0.24
_exptl_crystal_size_mid 0.12
_exptl_crystal_size_min 0.05
_refine_diff_density_max 0.798
_refine_diff_density_min -0.452
_refine_diff_density_rms 0.106
_refine_ls_extinction_method none
_refine_ls_goodness_of_fit_ref 0.951
_refine_ls_hydrogen_treatment constr
_refine_ls_matrix_type full
_refine_ls_number_parameters 318
_refine_ls_number_reflns 4425
_refine_ls_number_restraints 3
_refine_ls_restrained_S_all 0.952
_refine_ls_R_factor_all 0.0910
_refine_ls_R_factor_gt 0.0520
_refine_ls_shift/su_max 0.001
_refine_ls_shift/su_mean 0.000
_refine_ls_structure_factor_coef Fsqd
_refine_ls_weighting_details 'calc w=1/[\s^2^(Fo^2^)+(0.0709P)^2^+0.0000P] where P=(Fo^2^+2Fc^2^)/3'
_refine_ls_weighting_scheme calc
_refine_ls_wR_factor_gt 0.1266
_refine_ls_wR_factor_ref 0.1389
_reflns_number_gt 2706
_reflns_number_total 4425
_reflns_threshold_expression >2sigma(I)
_cod_data_source_file c3cc47723a.txt
_cod_data_source_block 130827bm
_cod_original_cell_volume 4773(4)
_cod_original_sg_symbol_H-M C2/c
_cod_database_code 7111837

loop_
_symmetry_equiv_pos_as_xyz
'x, y, z'
'-x, y, -z+1/2'
'x+1/2, y+1/2, z'
'-x+1/2, y+1/2, -z+1/2'
'-x, -y, -z'
'x, -y, z-1/2'
'-x+1/2, -y+1/2, -z'
'x+1/2, -y+1/2, z-1/2'

loop_
_atom_site_label
_atom_site_type_symbol
_atom_site_fract_x
_atom_site_fract_y
_atom_site_fract_z
_atom_site_U_iso_or_equiv
_atom_site_adp_type
_atom_site_occupancy
_atom_site_symmetry_multiplicity
_atom_site_calc_flag
_atom_site_refinement_flags
_atom_site_disorder_assembly
_atom_site_disorder_group
C1 C 0.0741(12) 0.290(3) 0.4395(16) 0.079(8) Uani 0.50 1 d P A 3
H1 H 0.0402 0.3216 0.4046 0.095 Uiso 0.50 1 calc PR A 3
C2 C 0.1187(9) 0.368(2) 0.4560(14) 0.071(7) Uani 0.50 1 d P A 3
H2 H 0.1151 0.4509 0.4346 0.085 Uiso 0.50 1 calc PR A 3
C3 C 0.1688(2) 0.3224(6) 0.5046(3) 0.0447(15) Uani 1 1 d . . .
C4 C 0.1655(3) 0.2223(8) 0.5464(4) 0.074(2) Uani 1 1 d . A .
H4 H 0.1963 0.1982 0.5907 0.089 Uiso 1 1 calc R . .
C5 C 0.1179(3) 0.1528(8) 0.5261(4) 0.080(3) Uani 1 1 d . . .
H5 H 0.1178 0.0827 0.5584 0.096 Uiso 1 1 calc R A .
C6 C 0.2192(2) 0.4007(6) 0.5237(3) 0.0412(14) Uani 1 1 d . A .
C7 C 0.2225(2) 0.4913(6) 0.4716(3) 0.0438(15) Uani 1 1 d . . .
H7 H 0.1929 0.5028 0.4235 0.053 Uiso 1 1 calc R A .
C8 C 0.2684(2) 0.5654(5) 0.4888(3) 0.0396(14) Uani 1 1 d . A .
C9 C 0.3121(2) 0.5485(5) 0.5593(3) 0.0423(14) Uani 1 1 d . . .
H9 H 0.3435 0.6006 0.5711 0.051 Uiso 1 1 calc R A .
C10 C 0.3106(2) 0.4572(5) 0.6123(3) 0.0399(14) Uani 1 1 d . A .
C11 C 0.2638(2) 0.3848(6) 0.5935(3) 0.0433(15) Uani 1 1 d . . .
H11 H 0.2619 0.3221 0.6294 0.052 Uiso 1 1 calc R A .
C12 C 0.2699(3) 0.6607(5) 0.4326(3) 0.0425(14) Uani 1 1 d . . .
C13 C 0.2479(3) 0.7800(6) 0.3316(3) 0.0468(15) Uani 1 1 d . . .
C14 C 0.2216(4) 0.8408(7) 0.2611(4) 0.068(2) Uani 1 1 d . A .
H14 H 0.1852 0.8202 0.2287 0.081 Uiso 1 1 calc R . .
C15 C 0.2507(4) 0.9327(7) 0.2403(5) 0.074(2) Uani 1 1 d . . .
H15 H 0.2342 0.9756 0.1920 0.089 Uiso 1 1 calc R A .
C16 C 0.3033(4) 0.9641(7) 0.2878(5) 0.075(2) Uani 1 1 d . A .
H16 H 0.3214 1.0292 0.2713 0.090 Uiso 1 1 calc R . .
C17 C 0.3306(3) 0.9051(7) 0.3582(5) 0.071(2) Uani 1 1 d . . .
H17 H 0.3669 0.9262 0.3905 0.085 Uiso 1 1 calc R A .
C18 C 0.3006(3) 0.8122(6) 0.3778(4) 0.0531(17) Uani 1 1 d . A .
C19 C 0.3577(2) 0.4430(6) 0.6880(3) 0.0472(16) Uani 1 1 d . . .
C20 C 0.3593(3) 0.3580(7) 0.7417(4) 0.088(3) Uani 1 1 d . A .
H20 H 0.3299 0.3004 0.7319 0.105 Uiso 1 1 calc R . .
C21 C 0.4033(4) 0.3521(8) 0.8120(5) 0.087(3) Uani 1 1 d . . .
H21 H 0.4028 0.2872 0.8474 0.105 Uiso 1 1 calc R A .
C22 C 0.4359(10) 0.535(2) 0.7864(16) 0.059(7) Uani 0.50 1 d P . 3
H22 H 0.4597 0.6054 0.8045 0.070 Uiso 0.50 1 calc PR . 3
C23 C 0.3957(11) 0.543(2) 0.7183(12) 0.055(6) Uani 0.50 1 d P . 3
H23 H 0.3920 0.6179 0.6882 0.066 Uiso 0.50 1 calc PR . 3
C24 C 0.4051(10) 0.857(2) 0.7097(11) 0.132(8) Uiso 0.50 1 d PD B 2
H24A H 0.4437 0.8648 0.7228 0.197 Uiso 0.50 1 d PR B 2
H24B H 0.3940 0.8590 0.7537 0.197 Uiso 0.50 1 d PR B 2
C1' C 0.0824(12) 0.245(3) 0.4125(14) 0.068(8) Uani 0.50 1 d P A 4
H1' H 0.0563 0.2435 0.3607 0.082 Uiso 0.50 1 calc PR A 4
C2' C 0.1281(8) 0.3193(19) 0.4292(10) 0.057(6) Uani 0.50 1 d P A 4
H2' H 0.1323 0.3697 0.3891 0.069 Uiso 0.50 1 calc PR A 4
C22' C 0.4492(10) 0.480(2) 0.7773(16) 0.077(9) Uani 0.50 1 d P . 4
H22' H 0.4839 0.5148 0.7842 0.093 Uiso 0.50 1 calc PR . 4
C23' C 0.4053(10) 0.495(3) 0.6992(13) 0.079(9) Uani 0.50 1 d P . 4
H23' H 0.4115 0.5401 0.6587 0.095 Uiso 0.50 1 calc PR . 4
C24' C 0.474(3) 0.955(6) 0.844(4) 0.38(4) Uiso 0.50 1 d PDU C 1
H24D H 0.4620 0.9959 0.8811 0.573 Uiso 0.50 1 d PRD C 1
H24C H 0.5062 0.9032 0.8548 0.573 Uiso 0.50 1 d PRD C 1
Cu1 Cu 0.00437(3) 0.07276(9) 0.44049(5) 0.0618(3) Uani 1 1 d . . .
I1 I 0.040087(19) -0.16769(5) 0.46200(3) 0.0662(2) Uani 1 1 d . . .
N1 N 0.0739(2) 0.1748(6) 0.4673(3) 0.0559(14) Uani 1 1 d . A .
N2 N 0.4446(2) 0.4265(6) 0.8333(3) 0.0574(15) Uani 1 1 d . . .
N3 N 0.2286(2) 0.6869(4) 0.3671(3) 0.0436(12) Uani 1 1 d . A .
N4 N 0.3140(2) 0.7346(5) 0.4428(3) 0.0545(14) Uani 1 1 d . A .
H4A H 0.3452 0.7335 0.4829 0.065 Uiso 1 1 calc R . .
O1W O 0.4559(19) 0.989(4) 0.750(3) 0.39(3) Uiso 0.50 1 d P D 2
H1D H 0.4856 1.0290 0.7599 0.465 Uiso 0.50 1 d PR D 2
H1C H 0.4569 1.0409 0.7859 0.465 Uiso 0.50 1 d PR D 2
O1 O 0.3779(6) 0.8320(13) 0.6417(9) 0.125(5) Uiso 0.50 1 d PD B 2
O1' O 0.435(3) 0.917(9) 0.784(5) 0.76(10) Uiso 0.50 1 d PDU C 1

loop_
_atom_site_aniso_label
_atom_site_aniso_U_11
_atom_site_aniso_U_22
_atom_site_aniso_U_33
_atom_site_aniso_U_23
_atom_site_aniso_U_13
_atom_site_aniso_U_12
C1 0.037(10) 0.09(2) 0.08(2) 0.028(13) -0.013(13) -0.009(12)
C2 0.044(10) 0.063(14) 0.097(19) 0.020(12) 0.016(11) 0.002(10)
C3 0.035(3) 0.047(4) 0.045(3) 0.010(3) 0.007(3) 0.000(3)
C4 0.055(5) 0.092(6) 0.048(4) 0.016(4) -0.011(4) -0.036(4)
C5 0.057(5) 0.099(6) 0.061(5) 0.028(4) -0.005(4) -0.033(4)
C6 0.034(3) 0.046(4) 0.039(3) -0.003(3) 0.008(3) -0.001(3)
C7 0.043(3) 0.050(4) 0.032(3) 0.005(3) 0.007(3) -0.004(3)
C8 0.042(3) 0.037(3) 0.039(3) 0.001(3) 0.013(3) -0.001(3)
C9 0.039(3) 0.041(3) 0.046(4) -0.003(3) 0.014(3) -0.009(3)
C10 0.033(3) 0.044(4) 0.037(3) -0.006(3) 0.007(3) -0.001(3)
C11 0.043(4) 0.047(3) 0.036(3) 0.006(3) 0.010(3) -0.003(3)
C12 0.046(4) 0.039(3) 0.044(3) -0.003(3) 0.019(3) -0.005(3)
C13 0.062(4) 0.042(3) 0.040(3) 0.000(3) 0.023(3) 0.008(3)
C14 0.097(6) 0.058(4) 0.047(4) 0.001(4) 0.026(4) -0.001(4)
C15 0.121(8) 0.055(5) 0.059(5) 0.010(4) 0.047(5) 0.010(5)
C16 0.110(7) 0.048(4) 0.090(6) 0.012(4) 0.064(6) -0.001(5)
C17 0.084(6) 0.055(4) 0.087(6) 0.011(4) 0.046(5) -0.011(4)
C18 0.061(5) 0.042(4) 0.062(4) 0.010(3) 0.030(4) 0.009(3)
C19 0.042(4) 0.057(4) 0.036(3) -0.004(3) 0.007(3) -0.006(3)
C20 0.071(5) 0.078(5) 0.070(5) 0.028(4) -0.026(4) -0.038(4)
C21 0.085(6) 0.083(6) 0.061(5) 0.025(4) -0.012(5) -0.024(5)
C22 0.046(13) 0.058(12) 0.047(12) -0.003(9) -0.012(9) -0.007(8)
C23 0.074(14) 0.058(11) 0.029(12) -0.003(8) 0.015(9) -0.025(10)
C1' 0.059(15) 0.080(18) 0.039(12) 0.006(10) -0.014(9) -0.026(13)
C2' 0.046(11) 0.075(16) 0.031(9) 0.020(9) -0.008(7) -0.022(10)
C22' 0.041(12) 0.14(3) 0.046(11) -0.001(17) 0.012(10) -0.044(15)
C23' 0.050(12) 0.15(3) 0.026(11) -0.007(12) 0.006(8) -0.037(15)
Cu1 0.0373(4) 0.0859(7) 0.0506(5) 0.0003(4) 0.0025(4) -0.0142(4)
I1 0.0517(3) 0.0798(4) 0.0640(3) -0.0039(3) 0.0177(2) -0.0019(3)
N1 0.034(3) 0.075(4) 0.049(3) 0.007(3) 0.003(3) -0.012(3)
N2 0.040(3) 0.084(4) 0.038(3) 0.004(3) 0.003(3) -0.002(3)
N3 0.050(3) 0.043(3) 0.036(3) -0.001(2) 0.014(3) -0.002(2)
N4 0.039(3) 0.058(3) 0.061(3) 0.019(3) 0.011(3) 0.001(3)

loop_
_atom_type_symbol
_atom_type_description
_atom_type_scat_dispersion_real
_atom_type_scat_dispersion_imag
_atom_type_scat_source
C C 0.0033 0.0016 'International Tables Vol C Tables 4.2.6.8 and 6.1.1.4'
H H 0.0000 0.0000 'International Tables Vol C Tables 4.2.6.8 and 6.1.1.4'
N N 0.0061 0.0033 'International Tables Vol C Tables 4.2.6.8 and 6.1.1.4'
O O 0.0106 0.0060 'International Tables Vol C Tables 4.2.6.8 and 6.1.1.4'
Cu Cu 0.3201 1.2651 'International Tables Vol C Tables 4.2.6.8 and 6.1.1.4'
I I -0.4742 1.8119 'International Tables Vol C Tables 4.2.6.8 and 6.1.1.4'

loop_
_geom_angle_atom_site_label_1
_geom_angle_atom_site_label_2
_geom_angle_atom_site_label_3
_geom_angle
_geom_angle_site_symmetry_1
_geom_angle_site_symmetry_3
N1 C1 C2 126(2) . .
N1 C1 H1 116.9 . .
C2 C1 H1 116.9 . .
C1 C2 C3 118(2) . .
C1 C2 H2 120.9 . .
C3 C2 H2 120.9 . .
C4 C3 C2 113.7(12) . .
C4 C3 C2' 111.4(10) . .
C2 C3 C2' 33.8(9) . .
C4 C3 C6 123.0(6) . .
C2 C3 C6 121.2(11) . .
C2' C3 C6 122.3(10) . .
C3 C4 C5 120.7(7) . .
C3 C4 H4 119.6 . .
C5 C4 H4 119.6 . .
N1 C5 C4 125.6(7) . .
N1 C5 H5 117.2 . .
C4 C5 H5 117.2 . .
C7 C6 C11 118.4(5) . .
C7 C6 C3 119.9(5) . .
C11 C6 C3 121.7(5) . .
C8 C7 C6 120.6(5) . .
C8 C7 H7 119.7 . .
C6 C7 H7 119.7 . .
C7 C8 C9 119.8(5) . .
C7 C8 C12 118.8(5) . .
C9 C8 C12 121.4(5) . .
C10 C9 C8 121.2(5) . .
C10 C9 H9 119.4 . .
C8 C9 H9 119.4 . .
C9 C10 C11 117.6(5) . .
C9 C10 C19 119.8(5) . .
C11 C10 C19 122.5(5) . .
C10 C11 C6 122.4(5) . .
C10 C11 H11 118.8 . .
C6 C11 H11 118.8 . .
N3 C12 N4 112.5(5) . .
N3 C12 C8 124.4(5) . .
N4 C12 C8 123.1(5) . .
N3 C13 C18 110.4(5) . .
N3 C13 C14 129.0(7) . .
C18 C13 C14 120.6(7) . .
C15 C14 C13 116.6(8) . .
C15 C14 H14 121.7 . .
C13 C14 H14 121.7 . .
C14 C15 C16 121.7(7) . .
C14 C15 H15 119.1 . .
C16 C15 H15 119.1 . .
C17 C16 C15 123.0(7) . .
C17 C16 H16 118.5 . .
C15 C16 H16 118.5 . .
C16 C17 C18 114.3(8) . .
C16 C17 H17 122.8 . .
C18 C17 H17 122.8 . .
C13 C18 N4 105.5(6) . .
C13 C18 C17 123.8(6) . .
N4 C18 C17 130.7(7) . .
C23' C19 C20 113.5(13) . .
C23' C19 C23 30.0(12) . .
C20 C19 C23 112.6(11) . .
C23' C19 C10 121.6(13) . .
C20 C19 C10 123.4(6) . .
C23 C19 C10 121.2(11) . .
C19 C20 C21 120.9(7) . .
C19 C20 H20 119.5 . .
C21 C20 H20 119.5 . .
N2 C21 C20 125.7(7) . .
N2 C21 H21 117.1 . .
C20 C21 H21 117.1 . .
C23 C22 N2 122(2) . .
C23 C22 H22 119.0 . .
N2 C22 H22 119.0 . .
C22 C23 C19 122(2) . .
C22 C23 H23 118.8 . .
C19 C23 H23 118.8 . .
O1 C24 H24A 116.4 . .
O1 C24 H24B 128.5 . .
H24A C24 H24B 114.4 . .
N1 C1' C2' 122(2) . .
N1 C1' H1' 119.2 . .
C2' C1' H1' 119.2 . .
C1' C2' C3 121.4(19) . .
C1' C2' H2' 119.3 . .
C3 C2' H2' 119.3 . .
N2 C22' C23' 126(2) . .
N2 C22' H22' 117.2 . .
C23' C22' H22' 117.2 . .
C19 C23' C22' 118(2) . .
C19 C23' H23' 121.1 . .
C22' C23' H23' 121.1 . .
O1' C24' H24D 112.4 . .
O1' C24' H24C 112.0 . .
H24D C24' H24C 127.9 . .
O1' C24' H1C 65.4 . .
H24D C24' H1C 98.8 . .
H24C C24' H1C 123.8 . .
N2 Cu1 N1 123.1(2) 8_455 .
N2 Cu1 I1 106.06(18) 8_455 5_556
N1 Cu1 I1 102.71(17) . 5_556
N2 Cu1 I1 104.66(18) 8_455 .
N1 Cu1 I1 103.20(17) . .
I1 Cu1 I1 118.13(4) 5_556 .
N2 Cu1 Cu1 121.01(18) 8_455 5_556
N1 Cu1 Cu1 115.86(16) . 5_556
I1 Cu1 Cu1 59.19(5) 5_556 5_556
I1 Cu1 Cu1 58.94(4) . 5_556
Cu1 I1 Cu1 61.87(4) 5_556 .
C5 N1 C1 111.3(13) . .
C5 N1 C1' 112.7(13) . .
C1 N1 C1' 33.9(13) . .
C5 N1 Cu1 124.5(5) . .
C1 N1 Cu1 121.8(13) . .
C1' N1 Cu1 120.0(12) . .
C22' N2 C21 111.2(13) . .
C22' N2 C22 31.5(13) . .
C21 N2 C22 112.6(11) . .
C22' N2 Cu1 122.5(12) . 8_556
C21 N2 Cu1 124.8(5) . 8_556
C22 N2 Cu1 119.3(11) . 8_556
C12 N3 C13 105.0(5) . .
C12 N4 C18 106.7(5) . .
C12 N4 H4A 126.7 . .
C18 N4 H4A 126.7 . .
H24A O1W H1D 127.7 . .
H24A O1W H1C 144.9 . .
H1D O1W H1C 75.8 . .
C24' O1' H24A 121.6 . .
C24' O1' H24B 151.2 . .
H24A O1' H24B 78.7 . .
C24' O1' H1C 60.1 . .
H24A O1' H1C 101.9 . .
H24B O1' H1C 141.0 . .

loop_
_geom_bond_atom_site_label_1
_geom_bond_atom_site_label_2
_geom_bond_distance
_geom_bond_site_symmetry_2
C1 N1 1.32(3) .
C1 C2 1.38(4) .
C1 H1 0.9500 .
C2 C3 1.38(2) .
C2 H2 0.9500 .
C3 C4 1.329(9) .
C3 C2' 1.408(18) .
C3 C6 1.495(8) .
C4 C5 1.382(9) .
C4 H4 0.9500 .
C5 N1 1.285(8) .
C5 H5 0.9500 .
C6 C7 1.380(8) .
C6 C11 1.398(8) .
C7 C8 1.377(8) .
C7 H7 0.9500 .
C8 C9 1.395(8) .
C8 C12 1.454(8) .
C9 C10 1.384(8) .
C9 H9 0.9500 .
C10 C11 1.384(8) .
C10 C19 1.496(8) .
C11 H11 0.9500 .
C12 N3 1.324(7) .
C12 N4 1.357(7) .
C13 N3 1.377(8) .
C13 C18 1.379(9) .
C13 C14 1.385(9) .
C14 C15 1.377(10) .
C14 H14 0.9500 .
C15 C16 1.382(11) .
C15 H15 0.9500 .
C16 C17 1.378(10) .
C16 H16 0.9500 .
C17 C18 1.390(9) .
C17 H17 0.9500 .
C18 N4 1.385(8) .
C19 C23' 1.31(3) .
C19 C20 1.325(9) .
C19 C23 1.42(2) .
C20 C21 1.386(10) .
C20 H20 0.9500 .
C21 N2 1.282(9) .
C21 H21 0.9500 .
C22 C23 1.31(4) .
C22 N2 1.40(3) .
C22 H22 0.9500 .
C23 H23 0.9500 .
C24 O1 1.224(10) .
C24 H24A 0.9601 .
C24 H24B 0.9601 .
C1' N1 1.34(3) .
C1' C2' 1.37(3) .
C1' H1' 0.9500 .
C2' H2' 0.9500 .
C22' N2 1.22(3) .
C22' C23' 1.49(4) .
C22' H22' 0.9500 .
C23' H23' 0.9500 .
C24' O1' 1.272(10) .
C24' H24D 0.9600 .
C24' H24C 0.9600 .
Cu1 N2 2.024(5) 8_455
Cu1 N1 2.027(5) .
Cu1 I1 2.6773(14) 5_556
Cu1 I1 2.6841(16) .
Cu1 Cu1 2.756(2) 5_556
I1 Cu1 2.6773(14) 5_556
N2 Cu1 2.024(5) 8_556
N4 H4A 0.8800 .
O1W H1D 0.8500 .
O1W H1C 0.8500 .

loop_
_geom_torsion_atom_site_label_1
_geom_torsion_atom_site_label_2
_geom_torsion_atom_site_label_3
_geom_torsion_atom_site_label_4
_geom_torsion
_geom_torsion_site_symmetry_1
_geom_torsion_site_symmetry_4
N1 C1 C2 C3 2(4) . .
C1 C2 C3 C4 -18(2) . .
C1 C2 C3 C2' 76(3) . .
C1 C2 C3 C6 178.6(17) . .
C2 C3 C4 C5 16.7(15) . .
C2' C3 C4 C5 -19.9(14) . .
C6 C3 C4 C5 -179.8(7) . .
C3 C4 C5 N1 0.7(15) . .
C4 C3 C6 C7 170.3(7) . .
C2 C3 C6 C7 -27.4(14) . .
C2' C3 C6 C7 12.6(13) . .
C4 C3 C6 C11 -9.6(10) . .
C2 C3 C6 C11 152.6(12) . .
C2' C3 C6 C11 -167.4(11) . .
C11 C6 C7 C8 -0.9(9) . .
C3 C6 C7 C8 179.2(6) . .
C6 C7 C8 C9 0.2(9) . .
C6 C7 C8 C12 -179.3(6) . .
C7 C8 C9 C10 0.9(9) . .
C12 C8 C9 C10 -179.6(5) . .
C8 C9 C10 C11 -1.2(9) . .
C8 C9 C10 C19 -179.0(5) . .
C9 C10 C11 C6 0.5(9) . .
C19 C10 C11 C6 178.2(6) . .
C7 C6 C11 C10 0.5(9) . .
C3 C6 C11 C10 -179.5(6) . .
C7 C8 C12 N3 4.0(9) . .
C9 C8 C12 N3 -175.5(6) . .
C7 C8 C12 N4 -177.3(6) . .
C9 C8 C12 N4 3.2(9) . .
N3 C13 C14 C15 178.9(6) . .
C18 C13 C14 C15 0.4(10) . .
C13 C14 C15 C16 -0.9(11) . .
C14 C15 C16 C17 1.1(12) . .
C15 C16 C17 C18 -0.7(11) . .
N3 C13 C18 N4 1.0(7) . .
C14 C13 C18 N4 179.8(6) . .
N3 C13 C18 C17 -178.8(6) . .
C14 C13 C18 C17 0.0(10) . .
C16 C17 C18 C13 0.1(10) . .
C16 C17 C18 N4 -179.6(7) . .
C9 C10 C19 C23' -15.0(16) . .
C11 C10 C19 C23' 167.3(14) . .
C9 C10 C19 C20 179.9(7) . .
C11 C10 C19 C20 2.2(10) . .
C9 C10 C19 C23 20.3(13) . .
C11 C10 C19 C23 -157.4(11) . .
C23' C19 C20 C21 16.1(16) . .
C23 C19 C20 C21 -16.6(15) . .
C10 C19 C20 C21 -177.7(8) . .
C19 C20 C21 N2 2.3(16) . .
N2 C22 C23 C19 1(3) . .
C23' C19 C23 C22 -83(5) . .
C20 C19 C23 C22 15(2) . .
C10 C19 C23 C22 176.5(17) . .
N1 C1' C2' C3 2(3) . .
C4 C3 C2' C1' 19(2) . .
C2 C3 C2' C1' -82(3) . .
C6 C3 C2' C1' 178.9(17) . .
C20 C19 C23' C22' -16(3) . .
C23 C19 C23' C22' 79(3) . .
C10 C19 C23' C22' 177.7(16) . .
N2 C22' C23' C19 -2(4) . .
N2 Cu1 I1 Cu1 -117.65(18) 8_455 5_556
N1 Cu1 I1 Cu1 112.44(17) . 5_556
I1 Cu1 I1 Cu1 0.0 5_556 5_556
C4 C5 N1 C1 -16.2(18) . .
C4 C5 N1 C1' 20.4(17) . .
C4 C5 N1 Cu1 -178.8(7) . .
C2 C1 N1 C5 15(3) . .
C2 C1 N1 C1' -85(5) . .
C2 C1 N1 Cu1 178(2) . .
C2' C1' N1 C5 -21(3) . .
C2' C1' N1 C1 74(3) . .
C2' C1' N1 Cu1 177.4(17) . .
N2 Cu1 N1 C5 -160.9(6) 8_455 .
I1 Cu1 N1 C5 80.1(7) 5_556 .
I1 Cu1 N1 C5 -43.3(7) . .
Cu1 Cu1 N1 C5 18.4(7) 5_556 .
N2 Cu1 N1 C1 38.3(15) 8_455 .
I1 Cu1 N1 C1 -80.8(15) 5_556 .
I1 Cu1 N1 C1 155.9(14) . .
Cu1 Cu1 N1 C1 -142.5(14) 5_556 .
N2 Cu1 N1 C1' -1.3(14) 8_455 .
I1 Cu1 N1 C1' -120.4(13) 5_556 .
I1 Cu1 N1 C1' 116.3(14) . .
Cu1 Cu1 N1 C1' 177.9(13) 5_556 .
C23' C22' N2 C21 20(3) . .
C23' C22' N2 C22 -79(4) . .
C23' C22' N2 Cu1 -173.4(18) . 8_556
C20 C21 N2 C22' -19.9(18) . .
C20 C21 N2 C22 14.0(16) . .
C20 C21 N2 Cu1 173.3(7) . 8_556
C23 C22 N2 C22' 79(4) . .
C23 C22 N2 C21 -15(3) . .
C23 C22 N2 Cu1 -176.0(17) . 8_556
N4 C12 N3 C13 2.2(7) . .
C8 C12 N3 C13 -178.9(5) . .
C18 C13 N3 C12 -1.9(7) . .
C14 C13 N3 C12 179.4(6) . .
N3 C12 N4 C18 -1.6(7) . .
C8 C12 N4 C18 179.5(5) . .
C13 C18 N4 C12 0.3(7) . .
C17 C18 N4 C12 -179.9(7) . .
